data_7124822
loop_
_publ_author_name
'Zhang, Zuolun'
'Wang, Zheng'
'Haehnel, Martin'
'Eichhorn, Antonius'
'Edkins, Robert M.'
'Steffen, Andreas'
'Krueger, Anke'
'Lin, Zhenyang'
'Marder, Todd B.'

_publ_section_title
;
 Synthesis and fluxional behaviour of novel chloroborole dimers.
;
_journal_issue 62
_journal_name_full 'Chemical communications (Cambridge, England)'
_journal_page_first 9707
_journal_page_last 9710
_journal_paper_doi 10.1039/c6cc04831e
_journal_volume 52
_journal_year 2016
_chemical_formula_sum 'C38 H28 B2 Br4 Cl2'
_chemical_formula_weight 896.76
_space_group_crystal_system triclinic
_space_group_IT_number 2
_space_group_name_Hall '-P 1'
_space_group_name_H-M_alt 'P -1'
_atom_sites_solution_hydrogens geom
_audit_creation_method SHELXL-2014/6
_audit_update_record
;
2015-09-30 deposited with the CCDC.
2016-07-01 downloaded from the CCDC.
;
_cell_angle_alpha 74.252(2)
_cell_angle_beta 81.811(2)
_cell_angle_gamma 69.779(2)
_cell_formula_units_Z 2
_cell_length_a 10.7763(7)
_cell_length_b 11.4318(8)
_cell_length_c 15.5909(11)
_cell_measurement_temperature 100(2)
_cell_volume 1732.1(2)
_computing_cell_refinement 'Saint-NT v. 7.23'
_computing_data_collection 'APEX2 ver. 2014.1 (Bruker AXS)'
_computing_data_reduction 'Saint-NT v. 7.23'
_computing_molecular_graphics 'XP ver. 5.1 (Bruker AXS, 1998)'
_computing_publication_material 'SHELXL-2014 (Sheldrick, 2014)'
_computing_structure_refinement 'SHELXL-2014/6 (Sheldrick, 2014)'
_computing_structure_solution 'SHELXL-2014/6 (Sheldrick, 2014)'
_diffrn_ambient_temperature 100(2)
_diffrn_measured_fraction_theta_full 0.999
_diffrn_measured_fraction_theta_max 0.995
_diffrn_measurement_device_type 'Bruker X8-APEX II'
_diffrn_measurement_method '\f and \w scans'
_diffrn_radiation_monochromator graphite
_diffrn_radiation_source 'rotating anode'
_diffrn_radiation_type MoK\a
_diffrn_radiation_wavelength 0.71073
_diffrn_reflns_av_R_equivalents 0.0386
_diffrn_reflns_av_unetI/netI 0.0415
_diffrn_reflns_Laue_measured_fraction_full 0.999
_diffrn_reflns_Laue_measured_fraction_max 0.995
_diffrn_reflns_limit_h_max 13
_diffrn_reflns_limit_h_min -13
_diffrn_reflns_limit_k_max 14
_diffrn_reflns_limit_k_min -14
_diffrn_reflns_limit_l_max 19
_diffrn_reflns_limit_l_min -19
_diffrn_reflns_number 22155
_diffrn_reflns_point_group_measured_fraction_full 0.999
_diffrn_reflns_point_group_measured_fraction_max 0.995
_diffrn_reflns_theta_full 26.000
_diffrn_reflns_theta_max 26.084
_diffrn_reflns_theta_min 2.371
_exptl_absorpt_coefficient_mu 4.829
_exptl_absorpt_correction_T_max 0.7453
_exptl_absorpt_correction_T_min 0.4706
_exptl_absorpt_correction_type analytical
_exptl_absorpt_process_details 'Sadabs 2014/3 (Bruker 2014)'
_exptl_crystal_colour colorless
_exptl_crystal_density_diffrn 1.719
_exptl_crystal_description block
_exptl_crystal_F_000 880
_exptl_crystal_size_max 0.630
_exptl_crystal_size_mid 0.500
_exptl_crystal_size_min 0.230
_refine_diff_density_max 0.820
_refine_diff_density_min -0.846
_refine_diff_density_rms 0.090
_refine_ls_extinction_method none
_refine_ls_goodness_of_fit_ref 1.010
_refine_ls_hydrogen_treatment constr
_refine_ls_matrix_type full
_refine_ls_number_parameters 415
_refine_ls_number_reflns 6852
_refine_ls_number_restraints 0
_refine_ls_restrained_S_all 1.010
_refine_ls_R_factor_all 0.0417
_refine_ls_R_factor_gt 0.0292
_refine_ls_shift/su_max 0.001
_refine_ls_shift/su_mean 0.000
_refine_ls_structure_factor_coef Fsqd
_refine_ls_weighting_details 'w=1/[\s^2^(Fo^2^)+(0.0279P)^2^+1.2470P] where P=(Fo^2^+2Fc^2^)/3'
_refine_ls_weighting_scheme calc
_refine_ls_wR_factor_gt 0.0626
_refine_ls_wR_factor_ref 0.0662
_reflns_Friedel_coverage 0.000
_reflns_number_gt 5629
_reflns_number_total 6852
_reflns_threshold_expression 'I > 2\s(I)'
_cod_data_source_file c6cc04831e2.cif
_cod_data_source_block ae034_a
_cod_database_code 7124822
_shelx_space_group_comment
;
The symmetry employed for this shelxl refinement is uniquely defined
by the following loop, which should always be used as a source of
symmetry information in preference to the above space-group names.
They are only intended as comments.
;
_shelxl_version_number 2014/6

loop_
_space_group_symop_operation_xyz
'x, y, z'
'-x, -y, -z'

loop_
_atom_site_label
_atom_site_type_symbol
_atom_site_fract_x
_atom_site_fract_y
_atom_site_fract_z
_atom_site_U_iso_or_equiv
_atom_site_adp_type
_atom_site_occupancy
_atom_site_site_symmetry_order
_atom_site_calc_flag
_atom_site_refinement_flags_posn
_atom_site_refinement_flags_adp
Br1 Br 0.66689(3) 1.18017(4) -0.05375(3) 0.03535(10) Uani 1 1 d . .
C1 C 0.7346(3) 1.5267(2) 0.16653(18) 0.0122(6) Uani 1 1 d . .
B1 B 0.8567(3) 1.5744(3) 0.1439(2) 0.0117(6) Uani 1 1 d . .
Cl1 Cl 1.01242(6) 1.47563(6) 0.11163(4) 0.01463(14) Uani 1 1 d . .
C2 C 0.6626(3) 1.5579(2) 0.23983(18) 0.0118(6) Uani 1 1 d . .
B2 B 0.7276(3) 1.7477(3) 0.2247(2) 0.0134(6) Uani 1 1 d . .
Br2 Br 0.82210(3) 0.97862(3) 0.49815(2) 0.01651(7) Uani 1 1 d . .
Cl2 Cl 0.62058(7) 1.90605(6) 0.22667(5) 0.01984(16) Uani 1 1 d . .
C3 C 0.5339(3) 1.5381(3) 0.2796(2) 0.0176(6) Uani 1 1 d . .
H01C H 0.5489 1.4535 0.3225 0.021 Uiso 1 1 calc R U
H01D H 0.4771 1.5447 0.2328 0.021 Uiso 1 1 calc R U
Br3 Br 1.50107(3) 1.16710(3) 0.42817(2) 0.02952(9) Uani 1 1 d . .
C4 C 0.4721(3) 1.6479(3) 0.3269(2) 0.0203(7) Uani 1 1 d . .
H01A H 0.4049 1.6288 0.3738 0.024 Uiso 1 1 calc R U
H01B H 0.4301 1.7296 0.2839 0.024 Uiso 1 1 calc R U
Br4 Br 0.75035(3) 1.93618(3) -0.25884(2) 0.02109(8) Uani 1 1 d . .
C5 C 0.5904(3) 1.6550(3) 0.36763(19) 0.0157(6) Uani 1 1 d . .
H00H H 0.6100 1.5906 0.4252 0.019 Uiso 1 1 calc R U
H00I H 0.5718 1.7414 0.3778 0.019 Uiso 1 1 calc R U
C6 C 0.7087(3) 1.6257(2) 0.29755(18) 0.0114(6) Uani 1 1 d . .
C7 C 0.8395(3) 1.5308(2) 0.33657(17) 0.0111(5) Uani 1 1 d . .
C26 C 0.9526(3) 1.5598(2) 0.32436(17) 0.0114(6) Uani 1 1 d . .
C8 C 0.7067(3) 1.4472(3) 0.11468(19) 0.0141(6) Uani 1 1 d . .
C25 C 0.9613(2) 1.6869(2) 0.27621(18) 0.0117(6) Uani 1 1 d . .
C9 C 0.7085(3) 1.4850(3) 0.0219(2) 0.0190(6) Uani 1 1 d . .
H9 H 0.7215 1.5647 -0.0076 0.023 Uiso 1 1 calc R U
C24 C 1.0310(3) 1.7565(3) 0.31235(19) 0.0189(6) Uani 1 1 d . .
H00J H 1.1285 1.7180 0.3061 0.023 Uiso 1 1 calc R U
H00L H 1.0041 1.7556 0.3759 0.023 Uiso 1 1 calc R U
C10 C 0.6917(3) 1.4089(3) -0.0285(2) 0.0235(7) Uani 1 1 d . .
H10 H 0.6919 1.4363 -0.0918 0.028 Uiso 1 1 calc R U
C21 C 0.9198(2) 1.7526(2) 0.19310(18) 0.0111(5) Uani 1 1 d . .
C13 C 0.6852(3) 1.3305(3) 0.1564(2) 0.0205(7) Uani 1 1 d . .
H13 H 0.6809 1.3039 0.2197 0.025 Uiso 1 1 calc R U
C22 C 0.9515(3) 1.8771(3) 0.16458(19) 0.0152(6) Uani 1 1 d . .
H00D H 0.8747 1.9495 0.1379 0.018 Uiso 1 1 calc R U
H00E H 1.0285 1.8707 0.1210 0.018 Uiso 1 1 calc R U
C12 C 0.6702(3) 1.2527(3) 0.1062(2) 0.0251(7) Uani 1 1 d . .
H12 H 0.6570 1.1729 0.1350 0.030 Uiso 1 1 calc R U
C23 C 0.9834(3) 1.8938(3) 0.2527(2) 0.0244(7) Uani 1 1 d . .
H01E H 0.9036 1.9477 0.2806 0.029 Uiso 1 1 calc R U
H01F H 1.0537 1.9342 0.2425 0.029 Uiso 1 1 calc R U
C11 C 0.6748(3) 1.2921(3) 0.0154(2) 0.0218(7) Uani 1 1 d . .
C19 C 0.7875(3) 1.3606(3) 0.46627(18) 0.0149(6) Uani 1 1 d . .
H19 H 0.7541 1.4225 0.5011 0.018 Uiso 1 1 calc R U
C18 C 0.7835(3) 1.2365(3) 0.50241(19) 0.0153(6) Uani 1 1 d . .
H18 H 0.7472 1.2136 0.5613 0.018 Uiso 1 1 calc R U
C17 C 0.8328(3) 1.1472(2) 0.45155(18) 0.0127(6) Uani 1 1 d . .
C16 C 0.8897(3) 1.1773(3) 0.36676(18) 0.0146(6) Uani 1 1 d . .
H16 H 0.9256 1.1141 0.3331 0.018 Uiso 1 1 calc R U
C15 C 0.8935(3) 1.3008(3) 0.33185(18) 0.0133(6) Uani 1 1 d . .
H15 H 0.9337 1.3216 0.2739 0.016 Uiso 1 1 calc R U
C33 C 1.0837(3) 1.4638(2) 0.35404(18) 0.0124(6) Uani 1 1 d . .
C27 C 0.8082(3) 1.7879(2) 0.04819(17) 0.0114(5) Uani 1 1 d . .
C38 C 1.1907(3) 1.4503(3) 0.29052(19) 0.0164(6) Uani 1 1 d . .
H38 H 1.1785 1.5034 0.2318 0.020 Uiso 1 1 calc R U
C28 C 0.9156(3) 1.7964(2) -0.01223(18) 0.0132(6) Uani 1 1 d . .
H28 H 1.0017 1.7695 0.0091 0.016 Uiso 1 1 calc R U
C37 C 1.3135(3) 1.3612(3) 0.3118(2) 0.0186(6) Uani 1 1 d . .
H37 H 1.3841 1.3502 0.2676 0.022 Uiso 1 1 calc R U
C29 C 0.8979(3) 1.8436(2) -0.10293(19) 0.0147(6) Uani 1 1 d . .
H29 H 0.9711 1.8498 -0.1437 0.018 Uiso 1 1 calc R U
C36 C 1.3319(3) 1.2884(3) 0.3985(2) 0.0194(6) Uani 1 1 d . .
C30 C 0.7722(3) 1.8816(3) -0.13350(18) 0.0153(6) Uani 1 1 d . .
C35 C 1.2303(3) 1.3023(3) 0.46371(19) 0.0163(6) Uani 1 1 d . .
H35 H 1.2454 1.2537 0.5235 0.020 Uiso 1 1 calc R U
C31 C 0.6645(3) 1.8750(3) -0.07536(19) 0.0171(6) Uani 1 1 d . .
H31 H 0.5786 1.9021 -0.0971 0.021 Uiso 1 1 calc R U
C34 C 1.1054(3) 1.3885(3) 0.44074(19) 0.0149(6) Uani 1 1 d . .
H34 H 1.0342 1.3960 0.4847 0.018 Uiso 1 1 calc R U
C32 C 0.6831(3) 1.8283(3) 0.01544(19) 0.0150(6) Uani 1 1 d . .
H32 H 0.6091 1.8238 0.0558 0.018 Uiso 1 1 calc R U
C20 C 0.8315(2) 1.7185(2) 0.14564(17) 0.0109(5) Uani 1 1 d . .
C14 C 0.8400(3) 1.3955(2) 0.37955(18) 0.0115(6) Uani 1 1 d . .

loop_
_atom_site_aniso_label
_atom_site_aniso_U_11
_atom_site_aniso_U_22
_atom_site_aniso_U_33
_atom_site_aniso_U_23
_atom_site_aniso_U_13
_atom_site_aniso_U_12
Br1 0.02462(17) 0.0478(2) 0.0530(2) -0.03901(19) 0.00670(16) -0.01851(16)
C1 0.0127(13) 0.0101(13) 0.0131(14) -0.0004(11) -0.0027(11) -0.0037(11)
B1 0.0153(15) 0.0127(16) 0.0053(15) -0.0009(12) -0.0022(12) -0.0024(13)
Cl1 0.0129(3) 0.0153(3) 0.0150(3) -0.0051(3) 0.0017(3) -0.0035(3)
C2 0.0114(13) 0.0091(13) 0.0130(14) 0.0006(11) -0.0027(11) -0.0027(11)
B2 0.0106(14) 0.0120(16) 0.0177(17) -0.0023(13) -0.0049(13) -0.0032(13)
Br2 0.01792(14) 0.01000(14) 0.02005(16) 0.00100(11) -0.00347(12) -0.00511(11)
Cl2 0.0201(3) 0.0115(3) 0.0223(4) -0.0032(3) -0.0004(3) 0.0009(3)
C3 0.0148(14) 0.0211(16) 0.0197(16) -0.0055(12) 0.0013(12) -0.0095(12)
Br3 0.01555(15) 0.02182(17) 0.0449(2) -0.00159(14) -0.01155(14) 0.00070(13)
C4 0.0128(14) 0.0237(16) 0.0240(17) -0.0065(13) 0.0043(12) -0.0068(13)
Br4 0.02338(15) 0.02774(17) 0.01091(15) -0.00025(12) -0.00418(12) -0.00880(13)
C5 0.0133(13) 0.0173(15) 0.0153(15) -0.0056(12) 0.0031(12) -0.0037(12)
C6 0.0092(12) 0.0130(14) 0.0116(14) -0.0032(11) 0.0008(11) -0.0034(11)
C7 0.0159(13) 0.0089(13) 0.0072(13) -0.0025(10) -0.0015(11) -0.0015(11)
C26 0.0134(13) 0.0117(14) 0.0094(13) -0.0043(11) -0.0025(11) -0.0025(11)
C8 0.0096(13) 0.0183(15) 0.0168(15) -0.0083(12) 0.0009(11) -0.0049(11)
C25 0.0093(12) 0.0118(14) 0.0147(14) -0.0052(11) -0.0013(11) -0.0026(11)
C9 0.0173(14) 0.0207(16) 0.0225(17) -0.0074(13) 0.0005(13) -0.0095(13)
C24 0.0285(16) 0.0178(15) 0.0159(15) 0.0005(12) -0.0086(13) -0.0147(13)
C10 0.0235(16) 0.0383(19) 0.0174(16) -0.0130(14) 0.0028(13) -0.0177(15)
C21 0.0075(12) 0.0109(13) 0.0140(14) -0.0037(11) -0.0003(11) -0.0016(11)
C13 0.0222(15) 0.0206(16) 0.0206(16) -0.0019(12) -0.0053(13) -0.0100(13)
C22 0.0184(14) 0.0115(14) 0.0163(15) -0.0011(11) -0.0019(12) -0.0070(12)
C12 0.0240(16) 0.0169(16) 0.039(2) -0.0096(14) -0.0039(15) -0.0099(14)
C23 0.0401(19) 0.0169(16) 0.0229(17) -0.0002(13) -0.0081(15) -0.0183(15)
C11 0.0139(14) 0.0303(18) 0.0323(19) -0.0223(14) 0.0023(13) -0.0107(13)
C19 0.0173(14) 0.0135(14) 0.0146(15) -0.0070(11) 0.0001(12) -0.0036(12)
C18 0.0173(14) 0.0178(15) 0.0108(14) -0.0015(11) 0.0017(12) -0.0081(12)
C17 0.0115(13) 0.0075(13) 0.0174(15) 0.0026(11) -0.0046(11) -0.0036(11)
C16 0.0152(14) 0.0107(14) 0.0163(15) -0.0055(11) -0.0011(12) -0.0002(11)
C15 0.0140(13) 0.0153(14) 0.0088(13) -0.0005(11) -0.0007(11) -0.0042(12)
C33 0.0139(13) 0.0117(14) 0.0155(14) -0.0040(11) -0.0030(11) -0.0072(11)
C27 0.0161(13) 0.0095(13) 0.0096(14) 0.0002(10) -0.0047(11) -0.0057(11)
C38 0.0164(14) 0.0188(15) 0.0152(15) -0.0004(12) -0.0028(12) -0.0093(12)
C28 0.0118(13) 0.0098(13) 0.0165(15) -0.0003(11) -0.0037(11) -0.0029(11)
C37 0.0120(13) 0.0215(16) 0.0235(17) -0.0058(13) -0.0020(12) -0.0061(12)
C29 0.0150(13) 0.0112(14) 0.0169(15) -0.0019(11) 0.0009(12) -0.0047(11)
C36 0.0126(14) 0.0130(15) 0.0321(18) -0.0032(12) -0.0096(13) -0.0018(12)
C30 0.0220(15) 0.0126(14) 0.0108(14) 0.0000(11) -0.0042(12) -0.0060(12)
C35 0.0229(15) 0.0097(14) 0.0168(15) 0.0011(11) -0.0095(12) -0.0061(12)
C31 0.0152(14) 0.0167(15) 0.0186(16) -0.0014(12) -0.0077(12) -0.0035(12)
C34 0.0158(14) 0.0145(14) 0.0163(15) -0.0035(11) -0.0012(12) -0.0071(12)
C32 0.0145(13) 0.0156(14) 0.0154(15) -0.0037(11) 0.0013(12) -0.0061(12)
C20 0.0096(12) 0.0112(13) 0.0104(14) 0.0006(10) -0.0035(11) -0.0029(11)
C14 0.0102(12) 0.0108(13) 0.0136(14) -0.0028(11) -0.0038(11) -0.0024(11)

loop_
_atom_type_symbol
_atom_type_description
_atom_type_scat_dispersion_real
_atom_type_scat_dispersion_imag
_atom_type_scat_source
C C 0.0033 0.0016 'International Tables Vol C Tables 4.2.6.8 and 6.1.1.4'
H H 0.0000 0.0000 'International Tables Vol C Tables 4.2.6.8 and 6.1.1.4'
B B 0.0013 0.0007 'International Tables Vol C Tables 4.2.6.8 and 6.1.1.4'
Cl Cl 0.1484 0.1585 'International Tables Vol C Tables 4.2.6.8 and 6.1.1.4'
Br Br -0.2901 2.4595 'International Tables Vol C Tables 4.2.6.8 and 6.1.1.4'

loop_
_geom_angle_atom_site_label_1
_geom_angle_atom_site_label_2
_geom_angle_atom_site_label_3
_geom_angle
C2 C1 C8 124.1(2)
C2 C1 B1 113.3(2)
C8 C1 B1 122.4(2)
C1 B1 C20 116.4(2)
C1 B1 Cl1 121.5(2)
C20 B1 Cl1 122.0(2)
C1 C2 C3 129.6(3)
C1 C2 C6 121.0(2)
C3 C2 C6 109.3(2)
C20 B2 C6 116.1(2)
C20 B2 Cl2 122.4(2)
C6 B2 Cl2 121.0(2)
C20 B2 C21 45.63(14)
C6 B2 C21 117.1(2)
Cl2 B2 C21 108.54(17)
C2 C3 C4 102.8(2)
C2 C3 H01C 111.2
C4 C3 H01C 111.2
C2 C3 H01D 111.2
C4 C3 H01D 111.2
H01C C3 H01D 109.1
C3 C4 C5 103.8(2)
C3 C4 H01A 111.0
C5 C4 H01A 111.0
C3 C4 H01B 111.0
C5 C4 H01B 111.0
H01A C4 H01B 109.0
C4 C5 C6 105.1(2)
C4 C5 H00H 110.7
C6 C5 H00H 110.7
C4 C5 H00I 110.7
C6 C5 H00I 110.7
H00H C5 H00I 108.8
C7 C6 C2 106.6(2)
C7 C6 C5 114.9(2)
C2 C6 C5 103.0(2)
C7 C6 B2 113.0(2)
C2 C6 B2 101.6(2)
C5 C6 B2 115.6(2)
C26 C7 C14 120.5(2)
C26 C7 C6 122.9(2)
C14 C7 C6 116.1(2)
C7 C26 C25 123.3(2)
C7 C26 C33 123.3(2)
C25 C26 C33 113.3(2)
C9 C8 C13 118.1(3)
C9 C8 C1 120.1(2)
C13 C8 C1 121.8(3)
C21 C25 C26 126.5(2)
C21 C25 C24 110.9(2)
C26 C25 C24 122.4(2)
C10 C9 C8 121.5(3)
C10 C9 H9 119.3
C8 C9 H9 119.3
C25 C24 C23 102.5(2)
C25 C24 H00J 111.3
C23 C24 H00J 111.3
C25 C24 H00L 111.3
C23 C24 H00L 111.3
H00J C24 H00L 109.2
C11 C10 C9 118.6(3)
C11 C10 H10 120.7
C9 C10 H10 120.7
C25 C21 C20 123.4(2)
C25 C21 C22 111.0(2)
C20 C21 C22 124.6(2)
C25 C21 B2 93.80(19)
C20 C21 B2 48.81(15)
C22 C21 B2 122.3(2)
C12 C13 C8 120.8(3)
C12 C13 H13 119.6
C8 C13 H13 119.6
C21 C22 C23 103.0(2)
C21 C22 H00D 111.2
C23 C22 H00D 111.2
C21 C22 H00E 111.2
C23 C22 H00E 111.2
H00D C22 H00E 109.1
C11 C12 C13 119.4(3)
C11 C12 H12 120.3
C13 C12 H12 120.3
C22 C23 C24 104.9(2)
C22 C23 H01E 110.8
C24 C23 H01E 110.8
C22 C23 H01F 110.8
C24 C23 H01F 110.8
H01E C23 H01F 108.8
C12 C11 C10 121.7(3)
C12 C11 Br1 119.4(2)
C10 C11 Br1 118.9(2)
C18 C19 C14 121.0(3)
C18 C19 H19 119.5
C14 C19 H19 119.5
C17 C18 C19 119.0(3)
C17 C18 H18 120.5
C19 C18 H18 120.5
C18 C17 C16 121.4(2)
C18 C17 Br2 119.7(2)
C16 C17 Br2 118.9(2)
C15 C16 C17 118.9(3)
C15 C16 H16 120.6
C17 C16 H16 120.6
C16 C15 C14 121.6(3)
C16 C15 H15 119.2
C14 C15 H15 119.2
C34 C33 C38 118.3(3)
C34 C33 C26 123.9(2)
C38 C33 C26 117.7(2)
C32 C27 C28 118.6(2)
C32 C27 C20 120.7(2)
C28 C27 C20 120.1(2)
C37 C38 C33 121.2(3)
C37 C38 H38 119.4
C33 C38 H38 119.4
C29 C28 C27 120.8(2)
C29 C28 H28 119.6
C27 C28 H28 119.6
C38 C37 C36 119.0(3)
C38 C37 H37 120.5
C36 C37 H37 120.5
C30 C29 C28 119.2(3)
C30 C29 H29 120.4
C28 C29 H29 120.4
C37 C36 C35 121.5(3)
C37 C36 Br3 119.0(2)
C35 C36 Br3 119.5(2)
C31 C30 C29 121.2(3)
C31 C30 Br4 119.8(2)
C29 C30 Br4 118.9(2)
C36 C35 C34 119.1(3)
C36 C35 H35 120.4
C34 C35 H35 120.4
C30 C31 C32 119.1(3)
C30 C31 H31 120.4
C32 C31 H31 120.4
C35 C34 C33 120.8(3)
C35 C34 H34 119.6
C33 C34 H34 119.6
C31 C32 C27 121.0(3)
C31 C32 H32 119.5
C27 C32 H32 119.5
C21 C20 C27 117.9(2)
C21 C20 B2 85.6(2)
C27 C20 B2 124.1(2)
C21 C20 B1 121.2(2)
C27 C20 B1 101.9(2)
B2 C20 B1 106.8(2)
C15 C14 C19 118.0(2)
C15 C14 C7 119.6(2)
C19 C14 C7 122.4(2)

loop_
_geom_bond_atom_site_label_1
_geom_bond_atom_site_label_2
_geom_bond_distance
Br1 C11 1.912(3)
C1 C2 1.346(4)
C1 C8 1.492(4)
C1 B1 1.553(4)
B1 C20 1.583(4)
B1 Cl1 1.761(3)
C2 C3 1.502(4)
C2 C6 1.559(4)
B2 C20 1.568(4)
B2 C6 1.595(4)
B2 Cl2 1.785(3)
B2 C21 2.077(4)
Br2 C17 1.904(3)
C3 C4 1.531(4)
C3 H01C 0.9900
C3 H01D 0.9900
Br3 C36 1.898(3)
C4 C5 1.537(4)
C4 H01A 0.9900
C4 H01B 0.9900
Br4 C30 1.905(3)
C5 C6 1.561(4)
C5 H00H 0.9900
C5 H00I 0.9900
C6 C7 1.537(4)
C7 C26 1.346(4)
C7 C14 1.508(4)
C26 C25 1.471(4)
C26 C33 1.502(4)
C8 C9 1.393(4)
C8 C13 1.399(4)
C25 C21 1.359(4)
C25 C24 1.515(4)
C9 C10 1.389(4)
C9 H9 0.9500
C24 C23 1.541(4)
C24 H00J 0.9900
C24 H00L 0.9900
C10 C11 1.386(4)
C10 H10 0.9500
C21 C20 1.489(4)
C21 C22 1.513(4)
C13 C12 1.394(4)
C13 H13 0.9500
C22 C23 1.538(4)
C22 H00D 0.9900
C22 H00E 0.9900
C12 C11 1.364(4)
C12 H12 0.9500
C23 H01E 0.9900
C23 H01F 0.9900
C19 C18 1.391(4)
C19 C14 1.397(4)
C19 H19 0.9500
C18 C17 1.377(4)
C18 H18 0.9500
C17 C16 1.382(4)
C16 C15 1.381(4)
C16 H16 0.9500
C15 C14 1.394(4)
C15 H15 0.9500
C33 C34 1.394(4)
C33 C38 1.403(4)
C27 C32 1.389(4)
C27 C28 1.398(4)
C27 C20 1.522(3)
C38 C37 1.381(4)
C38 H38 0.9500
C28 C29 1.385(4)
C28 H28 0.9500
C37 C36 1.382(4)
C37 H37 0.9500
C29 C30 1.384(4)
C29 H29 0.9500
C36 C35 1.382(4)
C30 C31 1.378(4)
C35 C34 1.392(4)
C35 H35 0.9500
C31 C32 1.388(4)
C31 H31 0.9500
C34 H34 0.9500
C32 H32 0.9500
